data_2241192
loop_
_publ_author_name
'Priya, K.'
'Saravanan, K.'
'Selvanayagam, S.'
'Kabilan, S.'

_publ_section_title
;
 Crystal structure of
 2-[4(<i>E</i>)-2,6-bis(4-chlorophenyl)-3-ethylpiperidin-4-ylidene]acetamide
;
_journal_coeditor_code SU5218
_journal_issue 11
_journal_name_full 'Acta Crystallographica Section E'
_journal_page_first o832
_journal_page_last o833
_journal_paper_doi 10.1107/S2056989015018666
_journal_volume 71
_journal_year 2015
_chemical_formula_iupac 'C21 H22 Cl2 N2 O'
_chemical_formula_moiety 'C21 H22 Cl2 N2 O'
_chemical_formula_sum 'C21 H22 Cl2 N2 O'
_chemical_formula_weight 389.30
_chemical_name_systematic
;
2-[4(<i>E</i>)-2,6-Bis(4-chlorophenyl)-3-ethylpiperidin-4-ylidene]acetamide
;
_space_group_crystal_system orthorhombic
_space_group_IT_number 33
_space_group_name_Hall 'P 2c -2n'
_space_group_name_H-M_alt 'P n a 21'
_symmetry_space_group_name_Hall 'P 2c -2n'
_symmetry_space_group_name_H-M 'P n a 21'
_atom_sites_solution_hydrogens mixed
_atom_sites_solution_primary direct
_atom_sites_solution_secondary difmap
_audit_creation_method SHELXL-2014/7
_cell_angle_alpha 90
_cell_angle_beta 90
_cell_angle_gamma 90
_cell_formula_units_Z 4
_cell_length_a 8.3293(2)
_cell_length_b 12.2924(3)
_cell_length_c 19.3226(4)
_cell_measurement_reflns_used 24148
_cell_measurement_temperature 296(2)
_cell_measurement_theta_max 27.4
_cell_measurement_theta_min 2.2
_cell_volume 1978.38(8)
_computing_cell_refinement
;
SAINT (Bruker, 2001)
;
_computing_data_collection
;
SMART (Bruker, 2001)
;
_computing_data_reduction
;
SAINT (Bruker, 2001)
;
_computing_molecular_graphics
;
ORTEP-3 for Windows (Farrugia, 2012) and PLATON (Spek, 2009)
;
_computing_publication_material
;
SHELXL-2014/7 (Sheldrick, 2015) and PLATON (Spek, 2009)
;
_computing_structure_refinement
;
SHELXL-2014/7 (Sheldrick, 2015)
;
_computing_structure_solution
;
SHELXS-97 (Sheldrick, 2008)
;
_diffrn_ambient_temperature 296(2)
_diffrn_measured_fraction_theta_full 1.000
_diffrn_measured_fraction_theta_max 1.000
_diffrn_measurement_device_type 'Bruker SMART APEX CCD area-detector'
_diffrn_measurement_method '\w scans'
_diffrn_radiation_source 'fine-focus sealed tube'
_diffrn_radiation_type MoK\a
_diffrn_radiation_wavelength 0.71073
_diffrn_reflns_av_R_equivalents 0.0215
_diffrn_reflns_limit_h_max 10
_diffrn_reflns_limit_h_min -10
_diffrn_reflns_limit_k_max 15
_diffrn_reflns_limit_k_min -15
_diffrn_reflns_limit_l_max 23
_diffrn_reflns_limit_l_min -25
_diffrn_reflns_number 31733
_diffrn_reflns_theta_full 25.242
_diffrn_reflns_theta_max 27.536
_diffrn_reflns_theta_min 1.964
_exptl_absorpt_coefficient_mu 0.340
_exptl_absorpt_correction_type none
_exptl_crystal_colour Colourless
_exptl_crystal_density_diffrn 1.307
_exptl_crystal_density_method 'not measured'
_exptl_crystal_description Block
_exptl_crystal_F_000 816
_exptl_crystal_size_max 0.22
_exptl_crystal_size_mid 0.20
_exptl_crystal_size_min 0.18
_refine_diff_density_max 0.403
_refine_diff_density_min -0.295
_refine_ls_abs_structure_details
;
 Refined as an inversion twin
;
_refine_ls_abs_structure_Flack 0.37(7)
_refine_ls_extinction_method none
_refine_ls_goodness_of_fit_ref 1.038
_refine_ls_hydrogen_treatment mixed
_refine_ls_matrix_type full
_refine_ls_number_parameters 248
_refine_ls_number_reflns 4427
_refine_ls_number_restraints 4
_refine_ls_restrained_S_all 1.037
_refine_ls_R_factor_all 0.0369
_refine_ls_R_factor_gt 0.0346
_refine_ls_shift/su_max 0.000
_refine_ls_shift/su_mean 0.000
_refine_ls_structure_factor_coef Fsqd
_refine_ls_weighting_details 'w=1/[\s^2^(Fo^2^)+(0.0559P)^2^+0.4463P] where P=(Fo^2^+2Fc^2^)/3'
_refine_ls_weighting_scheme calc
_refine_ls_wR_factor_gt 0.0940
_refine_ls_wR_factor_ref 0.0968
_reflns_number_gt 4220
_reflns_number_total 4427
_reflns_threshold_expression 'I > 2\s(I)'
_cod_data_source_file su5218sup1.cif
_cod_data_source_block I
_cod_original_cell_volume 1978.39(8)
_cod_database_code 2241192
_shelx_space_group_comment
;
The symmetry employed for this shelxl refinement is uniquely defined
by the following loop, which should always be used as a source of
symmetry information in preference to the above space-group names.
They are only intended as comments.
;

loop_
_space_group_symop_operation_xyz
'x, y, z'
'-x, -y, z+1/2'
'x+1/2, -y+1/2, z'
'-x+1/2, y+1/2, z+1/2'

loop_
_atom_site_type_symbol
_atom_site_label
_atom_site_fract_x
_atom_site_fract_y
_atom_site_fract_z
_atom_site_U_iso_or_equiv
_atom_site_adp_type
_atom_site_calc_flag
_atom_site_occupancy
Cl Cl1 0.04419(14) 0.50344(7) 0.45059(5) 0.0738(3) Uani d 1
Cl Cl2 0.93853(17) 0.89463(11) -0.00442(7) 0.1046(5) Uani d 1
O O1 -0.1377(2) 1.14174(17) 0.30563(13) 0.0563(5) Uani d 1
N N1 0.3564(2) 0.88167(15) 0.23773(11) 0.0350(4) Uani d 1
N N2 0.0334(3) 1.2760(2) 0.33460(15) 0.0547(6) Uani d 1
C C1 0.1001(3) 0.6176(2) 0.40293(14) 0.0424(6) Uani d 1
C C2 0.0568(4) 0.7187(2) 0.42740(14) 0.0464(6) Uani d 1
H H2 -0.0033 0.7254 0.4677 0.056 Uiso calc 1
C C3 0.1046(3) 0.8104(2) 0.39085(14) 0.0432(5) Uani d 1
H H3 0.0799 0.8791 0.4080 0.052 Uiso calc 1
C C4 0.1888(3) 0.80111(17) 0.32911(12) 0.0323(4) Uani d 1
C C5 0.2270(3) 0.69817(19) 0.30503(13) 0.0358(5) Uani d 1
H H5 0.2818 0.6907 0.2634 0.043 Uiso calc 1
C C6 0.1841(3) 0.60526(19) 0.34250(14) 0.0402(5) Uani d 1
H H6 0.2122 0.5364 0.3267 0.048 Uiso calc 1
C C7 0.2364(3) 0.90357(17) 0.29068(12) 0.0332(5) Uani d 1
H H7 0.2824 0.9549 0.3241 0.040 Uiso calc 1
C C8 0.0906(3) 0.95793(18) 0.25622(14) 0.0361(5) Uani d 1
H H8A 0.0433 0.9093 0.2224 0.043 Uiso calc 1
H H8B 0.0099 0.9751 0.2907 0.043 Uiso calc 1
C C9 0.1484(2) 1.06071(18) 0.22138(13) 0.0336(5) Uani d 1
C C10 0.2759(2) 1.03897(18) 0.16737(12) 0.0328(4) Uani d 1
H H10 0.2308 0.9871 0.1341 0.039 Uiso calc 1
C C11 0.4174(2) 0.98078(18) 0.20494(13) 0.0326(4) Uani d 1
H H11 0.4597 1.0292 0.2409 0.039 Uiso calc 1
C C12 0.5523(2) 0.95166(19) 0.15563(13) 0.0346(5) Uani d 1
C C13 0.6907(3) 1.0149(2) 0.15428(18) 0.0477(6) Uani d 1
H H13 0.7032 1.0707 0.1864 0.057 Uiso calc 1
C C14 0.8102(3) 0.9962(3) 0.1058(2) 0.0583(8) Uani d 1
H H14 0.9014 1.0398 0.1047 0.070 Uiso calc 1
C C15 0.7925(4) 0.9128(3) 0.05980(18) 0.0587(8) Uani d 1
C C16 0.6613(4) 0.8458(3) 0.06195(18) 0.0600(8) Uani d 1
H H16 0.6530 0.7874 0.0315 0.072 Uiso calc 1
C C17 0.5407(3) 0.8655(2) 0.10996(16) 0.0470(6) Uani d 1
H H17 0.4512 0.8204 0.1114 0.056 Uiso calc 1
C C18 0.3314(3) 1.1388(2) 0.12639(14) 0.0401(5) Uani d 1
H H18A 0.3625 1.1955 0.1586 0.048 Uiso calc 1
H H18B 0.4255 1.1194 0.0995 0.048 Uiso calc 1
C C19 0.2027(4) 1.1833(2) 0.07772(17) 0.0519(7) Uani d 1
H H19A 0.2440 1.2455 0.0535 0.078 Uiso calc 1
H H19B 0.1731 1.1282 0.0449 0.078 Uiso calc 1
H H19C 0.1100 1.2043 0.1041 0.078 Uiso calc 1
C C20 0.1091(3) 1.16038(19) 0.24254(13) 0.0368(5) Uani d 1
H H20 0.1610 1.2180 0.2208 0.044 Uiso calc 1
C C21 -0.0092(3) 1.18930(19) 0.29731(14) 0.0393(5) Uani d 1
H H1N 0.430(3) 0.850(3) 0.2575(17) 0.050(9) Uiso d 1
H H2NA -0.032(3) 1.298(3) 0.3633(15) 0.047(9) Uiso d 1
H H2NB 0.125(2) 1.301(3) 0.334(2) 0.066(11) Uiso d 1

loop_
_atom_site_aniso_label
_atom_site_aniso_U_11
_atom_site_aniso_U_22
_atom_site_aniso_U_33
_atom_site_aniso_U_12
_atom_site_aniso_U_13
_atom_site_aniso_U_23
Cl1 0.1153(8) 0.0524(4) 0.0536(4) -0.0239(4) 0.0060(5) 0.0144(3)
Cl2 0.1058(8) 0.1019(8) 0.1062(9) 0.0398(7) 0.0651(8) 0.0203(7)
O1 0.0416(10) 0.0438(10) 0.0835(16) 0.0000(8) 0.0188(10) -0.0017(10)
N1 0.0271(9) 0.0326(9) 0.0453(11) 0.0044(7) -0.0004(8) 0.0075(8)
N2 0.0546(14) 0.0479(13) 0.0615(16) -0.0027(11) 0.0157(13) -0.0105(12)
C1 0.0502(14) 0.0401(12) 0.0370(13) -0.0066(10) -0.0053(11) 0.0088(10)
C2 0.0533(14) 0.0520(15) 0.0339(12) 0.0017(12) 0.0073(11) 0.0025(10)
C3 0.0492(14) 0.0391(12) 0.0413(13) 0.0082(10) 0.0035(11) -0.0012(10)
C4 0.0303(9) 0.0321(10) 0.0345(11) 0.0019(8) -0.0046(9) 0.0032(8)
C5 0.0326(10) 0.0372(11) 0.0375(12) -0.0005(9) 0.0011(9) -0.0016(9)
C6 0.0454(13) 0.0317(11) 0.0436(13) -0.0005(9) -0.0047(11) -0.0017(9)
C7 0.0315(10) 0.0293(10) 0.0387(12) -0.0006(8) -0.0021(9) 0.0009(8)
C8 0.0265(9) 0.0305(10) 0.0514(14) 0.0017(8) 0.0029(9) 0.0078(9)
C9 0.0247(9) 0.0319(10) 0.0443(12) 0.0013(8) -0.0018(9) 0.0068(9)
C10 0.0271(9) 0.0308(9) 0.0406(12) 0.0001(8) -0.0003(8) 0.0019(9)
C11 0.0254(9) 0.0326(10) 0.0399(12) -0.0016(8) -0.0016(8) -0.0008(9)
C12 0.0280(9) 0.0342(10) 0.0416(12) 0.0036(8) -0.0007(9) 0.0041(9)
C13 0.0318(11) 0.0512(14) 0.0602(16) -0.0026(10) 0.0024(12) -0.0017(13)
C14 0.0344(13) 0.0653(19) 0.075(2) 0.0031(12) 0.0135(13) 0.0118(16)
C15 0.0528(16) 0.0614(18) 0.0619(18) 0.0242(14) 0.0213(14) 0.0157(14)
C16 0.079(2) 0.0479(15) 0.0534(17) 0.0151(15) 0.0114(16) -0.0061(12)
C17 0.0484(14) 0.0404(12) 0.0522(16) 0.0003(11) 0.0026(12) -0.0026(11)
C18 0.0355(11) 0.0383(11) 0.0465(14) 0.0017(9) 0.0071(10) 0.0073(10)
C19 0.0494(15) 0.0527(15) 0.0537(16) 0.0108(12) 0.0062(13) 0.0176(13)
C20 0.0338(10) 0.0308(10) 0.0457(13) 0.0001(8) 0.0032(10) 0.0057(9)
C21 0.0387(12) 0.0299(11) 0.0494(14) 0.0060(9) 0.0053(10) 0.0065(9)

loop_
_atom_type_symbol
_atom_type_description
_atom_type_scat_dispersion_real
_atom_type_scat_dispersion_imag
_atom_type_scat_source
C C 0.0033 0.0016 'International Tables Vol C Tables 4.2.6.8 and 6.1.1.4'
H H 0.0000 0.0000 'International Tables Vol C Tables 4.2.6.8 and 6.1.1.4'
N N 0.0061 0.0033 'International Tables Vol C Tables 4.2.6.8 and 6.1.1.4'
O O 0.0106 0.0060 'International Tables Vol C Tables 4.2.6.8 and 6.1.1.4'
Cl Cl 0.1484 0.1585 'International Tables Vol C Tables 4.2.6.8 and 6.1.1.4'

loop_
_geom_angle_atom_site_label_1
_geom_angle_atom_site_label_2
_geom_angle_atom_site_label_3
_geom_angle
C7 N1 C11 112.88(17)
C7 N1 H1N 106(3)
C11 N1 H1N 110(2)
C21 N2 H2NA 117(2)
C21 N2 H2NB 123(3)
H2NA N2 H2NB 120(4)
C6 C1 C2 121.7(2)
C6 C1 Cl1 119.9(2)
C2 C1 Cl1 118.4(2)
C1 C2 C3 118.9(2)
C1 C2 H2 120.6
C3 C2 H2 120.6
C4 C3 C2 121.0(2)
C4 C3 H3 119.5
C2 C3 H3 119.5
C5 C4 C3 118.7(2)
C5 C4 C7 122.3(2)
C3 C4 C7 119.0(2)
C4 C5 C6 120.9(2)
C4 C5 H5 119.6
C6 C5 H5 119.6
C1 C6 C5 118.8(2)
C1 C6 H6 120.6
C5 C6 H6 120.6
N1 C7 C4 111.75(18)
N1 C7 C8 108.56(19)
C4 C7 C8 111.50(18)
N1 C7 H7 108.3
C4 C7 H7 108.3
C8 C7 H7 108.3
C9 C8 C7 107.72(18)
C9 C8 H8A 110.2
C7 C8 H8A 110.2
C9 C8 H8B 110.2
C7 C8 H8B 110.2
H8A C8 H8B 108.5
C20 C9 C8 123.6(2)
C20 C9 C10 123.1(2)
C8 C9 C10 112.56(19)
C9 C10 C18 115.28(18)
C9 C10 C11 106.90(18)
C18 C10 C11 112.36(18)
C9 C10 H10 107.3
C18 C10 H10 107.3
C11 C10 H10 107.3
N1 C11 C12 109.44(18)
N1 C11 C10 108.71(17)
C12 C11 C10 112.1(2)
N1 C11 H11 108.8
C12 C11 H11 108.8
C10 C11 H11 108.8
C17 C12 C13 118.3(2)
C17 C12 C11 122.1(2)
C13 C12 C11 119.6(2)
C14 C13 C12 121.0(3)
C14 C13 H13 119.5
C12 C13 H13 119.5
C15 C14 C13 119.1(3)
C15 C14 H14 120.4
C13 C14 H14 120.4
C14 C15 C16 121.2(3)
C14 C15 Cl2 118.8(3)
C16 C15 Cl2 119.9(3)
C15 C16 C17 119.5(3)
C15 C16 H16 120.3
C17 C16 H16 120.3
C12 C17 C16 120.7(3)
C12 C17 H17 119.7
C16 C17 H17 119.7
C19 C18 C10 113.2(2)
C19 C18 H18A 108.9
C10 C18 H18A 108.9
C19 C18 H18B 108.9
C10 C18 H18B 108.9
H18A C18 H18B 107.8
C18 C19 H19A 109.5
C18 C19 H19B 109.5
H19A C19 H19B 109.5
C18 C19 H19C 109.5
H19A C19 H19C 109.5
H19B C19 H19C 109.5
C9 C20 C21 126.9(2)
C9 C20 H20 116.6
C21 C20 H20 116.6
O1 C21 N2 122.7(3)
O1 C21 C20 123.7(2)
N2 C21 C20 113.5(2)

loop_
_geom_bond_atom_site_label_1
_geom_bond_atom_site_label_2
_geom_bond_distance
Cl1 C1 1.742(3)
Cl2 C15 1.752(3)
O1 C21 1.230(3)
N1 C7 1.455(3)
N1 C11 1.464(3)
N1 H1N 0.821(14)
N2 C21 1.334(4)
N2 H2NA 0.824(14)
N2 H2NB 0.824(14)
C1 C6 1.370(4)
C1 C2 1.378(4)
C2 C3 1.389(4)
C2 H2 0.9300
C3 C4 1.388(4)
C3 H3 0.9300
C4 C5 1.385(3)
C4 C7 1.515(3)
C5 C6 1.399(3)
C5 H5 0.9300
C6 H6 0.9300
C7 C8 1.538(3)
C7 H7 0.9800
C8 C9 1.510(3)
C8 H8A 0.9700
C8 H8B 0.9700
C9 C20 1.332(3)
C9 C10 1.513(3)
C10 C18 1.531(3)
C10 C11 1.558(3)
C10 H10 0.9800
C11 C12 1.516(3)
C11 H11 0.9800
C12 C17 1.381(4)
C12 C13 1.390(3)
C13 C14 1.386(4)
C13 H13 0.9300
C14 C15 1.365(5)
C14 H14 0.9300
C15 C16 1.370(5)
C16 C17 1.389(4)
C16 H16 0.9300
C17 H17 0.9300
C18 C19 1.528(4)
C18 H18A 0.9700
C18 H18B 0.9700
C19 H19A 0.9600
C19 H19B 0.9600
C19 H19C 0.9600
C20 C21 1.489(4)
C20 H20 0.9300

loop_
_geom_hbond_atom_site_label_D
_geom_hbond_atom_site_label_H
_geom_hbond_atom_site_label_A
_geom_hbond_site_symmetry_A
_geom_hbond_distance_DH
_geom_hbond_distance_HA
_geom_hbond_distance_DA
_geom_hbond_angle_DHA
N2 H2NB O1 3_575 0.820(10) 2.17(2) 2.973(3) 165(4)
C6 H6 O1 3_565 0.93 2.55 3.454(3) 163
N1 H1N Cg 3_565 0.820(10) 2.85(4) 3.626(2) 157(3)

loop_
_geom_torsion_atom_site_label_1
_geom_torsion_atom_site_label_2
_geom_torsion_atom_site_label_3
_geom_torsion_atom_site_label_4
_geom_torsion
C6 C1 C2 C3 -2.2(4)
Cl1 C1 C2 C3 178.2(2)
C1 C2 C3 C4 2.7(4)
C2 C3 C4 C5 -1.1(4)
C2 C3 C4 C7 179.2(2)
C3 C4 C5 C6 -1.0(3)
C7 C4 C5 C6 178.6(2)
C2 C1 C6 C5 0.1(4)
Cl1 C1 C6 C5 179.7(2)
C4 C5 C6 C1 1.5(4)
C11 N1 C7 C4 -173.73(18)
C11 N1 C7 C8 62.9(2)
C5 C4 C7 N1 -14.2(3)
C3 C4 C7 N1 165.5(2)
C5 C4 C7 C8 107.5(3)
C3 C4 C7 C8 -72.8(3)
N1 C7 C8 C9 -58.3(2)
C4 C7 C8 C9 178.2(2)
C7 C8 C9 C20 -111.6(2)
C7 C8 C9 C10 59.3(3)
C20 C9 C10 C18 -13.2(3)
C8 C9 C10 C18 175.8(2)
C20 C9 C10 C11 112.5(2)
C8 C9 C10 C11 -58.5(2)
C7 N1 C11 C12 174.66(19)
C7 N1 C11 C10 -62.6(2)
C9 C10 C11 N1 57.4(2)
C18 C10 C11 N1 -175.2(2)
C9 C10 C11 C12 178.48(18)
C18 C10 C11 C12 -54.1(3)
N1 C11 C12 C17 45.3(3)
C10 C11 C12 C17 -75.4(3)
N1 C11 C12 C13 -136.7(2)
C10 C11 C12 C13 102.6(3)
C17 C12 C13 C14 3.6(4)
C11 C12 C13 C14 -174.5(3)
C12 C13 C14 C15 -1.3(5)
C13 C14 C15 C16 -1.9(5)
C13 C14 C15 Cl2 176.3(2)
C14 C15 C16 C17 2.7(5)
Cl2 C15 C16 C17 -175.5(2)
C13 C12 C17 C16 -2.8(4)
C11 C12 C17 C16 175.2(3)
C15 C16 C17 C12 -0.3(5)
C9 C10 C18 C19 -68.9(3)
C11 C10 C18 C19 168.3(2)
C8 C9 C20 C21 -7.2(4)
C10 C9 C20 C21 -177.2(2)
C9 C20 C21 O1 -39.1(4)
C9 C20 C21 N2 144.3(3)

_cod_database_fobs_code 2241192
